data_7063865
loop_
_publ_author_name
'Uvarova, Marina A.'
'Dolgushin, Fedor M.'
'Babeshkin, Konstantin A.'
'Efimov, Nikolay N.'
'Pettinari, Claudio'
'Eremenko, Igor L.'
'Nefedov, Sergey E.'

_publ_section_title
;
 Uncommon mononuclear pyrazole--pyrazolate complexes of CoII, CuII and Zn
;
_journal_issue 30
_journal_name_full 'New Journal of Chemistry'
_journal_page_first 13007
_journal_page_last 13014
_journal_paper_doi 10.1039/D5NJ02001H
_journal_volume 49
_journal_year 2025
_chemical_formula_sum 'C20 H18 F12 N8 Zn'
_chemical_formula_weight 663.79
_space_group_crystal_system triclinic
_space_group_IT_number 2
_space_group_name_Hall '-P 1'
_space_group_name_H-M_alt 'P -1'
_atom_sites_solution_hydrogens mixed
_atom_sites_solution_primary direct
_audit_creation_method SHELXL-2018/3
_audit_update_record
;
2025-06-18 deposited with the CCDC.	2025-06-27 downloaded from the CCDC.
;
_cell_angle_alpha 70.082(3)
_cell_angle_beta 89.231(3)
_cell_angle_gamma 72.118(3)
_cell_formula_units_Z 2
_cell_length_a 8.7719(14)
_cell_length_b 11.2287(18)
_cell_length_c 15.981(3)
_cell_measurement_reflns_used 3421
_cell_measurement_temperature 296(2)
_cell_measurement_theta_max 23.81
_cell_measurement_theta_min 2.45
_cell_volume 1401.1(4)
_computing_cell_refinement 'Bruker SAINT'
_computing_data_collection 'Bruker APEX2'
_computing_data_reduction 'Bruker SAINT'
_computing_molecular_graphics 'Bruker SHELXTL'
_computing_publication_material 'Bruker SHELXTL'
_computing_structure_refinement 'SHELXL-2018/3 (Sheldrick, 2018)'
_computing_structure_solution 'SHELXS-97 (Sheldrick, 2008)'
_diffrn_ambient_temperature 296(2)
_diffrn_measured_fraction_theta_full 0.999
_diffrn_measured_fraction_theta_max 0.999
_diffrn_measurement_device_type 'Bruker APEX-II CCD'
_diffrn_measurement_method '\f and \w scans'
_diffrn_radiation_type MoK\a
_diffrn_radiation_wavelength 0.71073
_diffrn_reflns_av_R_equivalents 0.0234
_diffrn_reflns_av_unetI/netI 0.0306
_diffrn_reflns_Laue_measured_fraction_full 0.999
_diffrn_reflns_Laue_measured_fraction_max 0.999
_diffrn_reflns_limit_h_max 10
_diffrn_reflns_limit_h_min -10
_diffrn_reflns_limit_k_max 13
_diffrn_reflns_limit_k_min -13
_diffrn_reflns_limit_l_max 19
_diffrn_reflns_limit_l_min -19
_diffrn_reflns_number 12505
_diffrn_reflns_point_group_measured_fraction_full 0.999
_diffrn_reflns_point_group_measured_fraction_max 0.999
_diffrn_reflns_theta_full 25.242
_diffrn_reflns_theta_max 25.999
_diffrn_reflns_theta_min 1.362
_exptl_absorpt_coefficient_mu 0.982
_exptl_absorpt_correction_T_max 0.908
_exptl_absorpt_correction_T_min 0.814
_exptl_absorpt_correction_type multi-scan
_exptl_absorpt_process_details SADABS
_exptl_crystal_colour yellow
_exptl_crystal_density_diffrn 1.573
_exptl_crystal_description prism
_exptl_crystal_F_000 664
_exptl_crystal_size_max 0.380
_exptl_crystal_size_mid 0.220
_exptl_crystal_size_min 0.100
_refine_diff_density_max 0.390
_refine_diff_density_min -0.340
_refine_diff_density_rms 0.056
_refine_ls_extinction_method none
_refine_ls_goodness_of_fit_ref 1.033
_refine_ls_hydrogen_treatment mixed
_refine_ls_matrix_type full
_refine_ls_number_parameters 422
_refine_ls_number_reflns 5499
_refine_ls_number_restraints 24
_refine_ls_restrained_S_all 1.041
_refine_ls_R_factor_all 0.0803
_refine_ls_R_factor_gt 0.0540
_refine_ls_shift/su_max 0.001
_refine_ls_shift/su_mean 0.000
_refine_ls_structure_factor_coef Fsqd
_refine_ls_weighting_details 'w=1/[\s^2^(Fo^2^)+(0.0969P)^2^+0.4267P] where P=(Fo^2^+2Fc^2^)/3'
_refine_ls_weighting_scheme calc
_refine_ls_wR_factor_gt 0.1507
_refine_ls_wR_factor_ref 0.1727
_reflns_Friedel_coverage 0.000
_reflns_number_gt 3679
_reflns_number_total 5499
_reflns_threshold_expression 'I > 2\s(I)'
_cod_data_source_file d5nj02001h2.cif
_cod_data_source_block 1
_cod_depositor_comments 'Adding full bibliography for 7063865--7063868.cif.'
_cod_database_code 7063865
_shelx_shelxl_version_number 2018/3
_shelx_space_group_comment
; 
The symmetry employed for this shelxl refinement is uniquely defined 
by the following loop, which should always be used as a source of 
symmetry information in preference to the above space-group names. 
They are only intended as comments. 
;
_shelx_estimated_absorpt_t_min 0.707
_shelx_estimated_absorpt_t_max 0.908

loop_
_space_group_symop_operation_xyz
'x, y, z'
'-x, -y, -z'

loop_
_atom_site_label
_atom_site_type_symbol
_atom_site_fract_x
_atom_site_fract_y
_atom_site_fract_z
_atom_site_U_iso_or_equiv
_atom_site_adp_type
_atom_site_occupancy
_atom_site_site_symmetry_order
_atom_site_calc_flag
_atom_site_refinement_flags_posn
_atom_site_refinement_flags_adp
_atom_site_refinement_flags_occupancy
_atom_site_disorder_assembly
_atom_site_disorder_group
Zn1 Zn 0.63319(6) 0.63720(4) 0.73263(3) 0.0767(2) Uani 1 1 d . . . . .
N1 N 0.4311(4) 0.7752(3) 0.7395(2) 0.0780(8) Uani 1 1 d . . . . .
N2 N 0.4391(4) 0.8461(3) 0.7919(2) 0.0824(9) Uani 1 1 d . . . . .
N3 N 0.6285(4) 0.4506(3) 0.7626(2) 0.0779(8) Uani 1 1 d . . . . .
N4 N 0.6673(4) 0.3939(3) 0.6996(2) 0.0819(9) Uani 1 1 d . . . . .
N5 N 0.7981(4) 0.6430(3) 0.8151(2) 0.0781(8) Uani 1 1 d . . . . .
N6 N 0.7646(5) 0.7351(4) 0.8551(2) 0.0815(9) Uani 1 1 d . . . . .
H6 H 0.664(6) 0.788(5) 0.855(3) 0.104(16) Uiso 1 1 d . . . . .
N7 N 0.7003(4) 0.6857(3) 0.6086(2) 0.0774(8) Uani 1 1 d . . . . .
N8 N 0.7262(4) 0.6031(4) 0.5611(2) 0.0805(9) Uani 1 1 d . . . . .
H8 H 0.727(4) 0.532(4) 0.588(2) 0.051(10) Uiso 1 1 d . . . . .
C1 C 0.2912(6) 0.9261(4) 0.7885(3) 0.0880(12) Uani 1 1 d . . . . .
C2 C 0.2629(6) 1.0158(5) 0.8394(4) 0.1203(19) Uani 1 1 d D . . . .
C3 C 0.1856(6) 0.9091(5) 0.7348(4) 0.1029(14) Uani 1 1 d . . . . .
H3A H 0.075231 0.952844 0.721933 0.123 Uiso 1 1 calc R U . . .
C4 C 0.2791(5) 0.8134(4) 0.7045(3) 0.0843(11) Uani 1 1 d . . . . .
C5 C 0.2309(6) 0.7572(5) 0.6437(3) 0.1116(16) Uani 1 1 d D . . . .
C6 C 0.5967(5) 0.3611(4) 0.8356(3) 0.0759(10) Uani 1 1 d . . . . .
C7 C 0.5535(5) 0.3926(4) 0.9159(3) 0.0916(12) Uani 1 1 d D . . . .
C8 C 0.6154(6) 0.2450(4) 0.8205(3) 0.0928(12) Uani 1 1 d . . . . .
H8A H 0.602913 0.166138 0.859431 0.111 Uiso 1 1 calc R U . . .
C9 C 0.6568(5) 0.2716(4) 0.7346(3) 0.0849(11) Uani 1 1 d . . . . .
C10 C 0.6941(6) 0.1827(4) 0.6837(3) 0.1110(17) Uani 1 1 d D . . . .
C11 C 0.8937(6) 0.7249(5) 0.9025(3) 0.0915(12) Uani 1 1 d . . . . .
C12 C 0.8852(8) 0.8178(6) 0.9529(4) 0.130(2) Uani 1 1 d . . . . .
H12A H 0.793102 0.822647 0.986261 0.195 Uiso 1 1 calc R U . . .
H12B H 0.875869 0.905383 0.911309 0.195 Uiso 1 1 calc R U . . .
H12C H 0.981213 0.784697 0.993182 0.195 Uiso 1 1 calc R U . . .
C13 C 1.0166(6) 0.6234(5) 0.8928(3) 0.1034(14) Uani 1 1 d . . . . .
H13A H 1.122322 0.593064 0.918367 0.124 Uiso 1 1 calc R U . . .
C14 C 0.9545(6) 0.5735(4) 0.8373(3) 0.0860(11) Uani 1 1 d . . . . .
C15 C 1.0318(7) 0.4625(6) 0.8055(4) 0.1233(18) Uani 1 1 d . . . . .
H15A H 0.987413 0.391467 0.831328 0.185 Uiso 1 1 calc R U . . .
H15B H 1.145625 0.430122 0.822862 0.185 Uiso 1 1 calc R U . . .
H15C H 1.012771 0.493824 0.741437 0.185 Uiso 1 1 calc R U . . .
C16 C 0.7248(5) 0.7958(4) 0.5547(3) 0.0852(11) Uani 1 1 d . . . . .
C17 C 0.7026(7) 0.9127(5) 0.5844(4) 0.1119(16) Uani 1 1 d . . . . .
H17A H 0.715451 0.882090 0.648569 0.168 Uiso 1 1 calc R U . . .
H17B H 0.596709 0.975669 0.562650 0.168 Uiso 1 1 calc R U . . .
H17C H 0.781574 0.955257 0.560992 0.168 Uiso 1 1 calc R U . . .
C18 C 0.7659(6) 0.7823(5) 0.4739(3) 0.1023(14) Uani 1 1 d . . . . .
H18A H 0.789245 0.845410 0.424884 0.123 Uiso 1 1 calc R U . . .
C19 C 0.7656(6) 0.6584(5) 0.4801(3) 0.0903(12) Uani 1 1 d . . . . .
C20 C 0.7997(8) 0.5854(6) 0.4153(4) 0.130(2) Uani 1 1 d . . . . .
H20A H 0.861862 0.624339 0.370695 0.195 Uiso 1 1 calc R U . . .
H20B H 0.699891 0.592220 0.387073 0.195 Uiso 1 1 calc R U . . .
H20C H 0.858982 0.492916 0.446837 0.195 Uiso 1 1 calc R U . . .
F1 F 0.2307(18) 1.1418(5) 0.7909(5) 0.211(5) Uani 0.686(5) 1 d D . P A 1
F2 F 0.1457(14) 1.0121(13) 0.8898(9) 0.216(5) Uani 0.686(5) 1 d D . P A 1
F3 F 0.3874(8) 0.9992(8) 0.8938(6) 0.155(2) Uani 0.686(5) 1 d D . P A 1
F1' F 0.263(5) 0.9607(13) 0.9265(6) 0.211(5) Uani 0.314(5) 1 d D . P A 2
F2' F 0.341(3) 1.103(2) 0.814(2) 0.216(5) Uani 0.314(5) 1 d D . P A 2
F3' F 0.1131(13) 1.0972(17) 0.8125(14) 0.155(2) Uani 0.314(5) 1 d D . P A 2
F4 F 0.1181(13) 0.8432(9) 0.5793(8) 0.167(3) Uani 0.533(4) 1 d D . P B 1
F5 F 0.204(3) 0.6442(14) 0.6869(7) 0.250(7) Uani 0.533(4) 1 d D . P B 1
F6 F 0.3394(8) 0.7123(13) 0.5943(6) 0.1303(19) Uani 0.533(4) 1 d D . P B 1
F4' F 0.3124(15) 0.6291(8) 0.6630(12) 0.167(3) Uani 0.467(4) 1 d D . P B 2
F5' F 0.276(3) 0.809(2) 0.5646(7) 0.250(7) Uani 0.467(4) 1 d D . P B 2
F6' F 0.0839(8) 0.7518(14) 0.6495(8) 0.1303(19) Uani 0.467(4) 1 d D . P B 2
F7 F 0.6784(6) 0.3582(10) 0.9730(4) 0.158(2) Uani 0.786(5) 1 d D . P C 1
F8 F 0.4530(8) 0.3356(7) 0.9601(3) 0.1403(18) Uani 0.786(5) 1 d D . P C 1
F9 F 0.4846(11) 0.5209(4) 0.9006(3) 0.147(2) Uani 0.786(5) 1 d D . P C 1
F7' F 0.4003(13) 0.464(3) 0.9057(16) 0.158(2) Uani 0.214(5) 1 d D . P C 2
F8' F 0.621(4) 0.475(3) 0.9301(15) 0.1403(18) Uani 0.214(5) 1 d D . P C 2
F9' F 0.606(4) 0.2899(12) 0.9907(6) 0.147(2) Uani 0.214(5) 1 d D . P C 2
F10 F 0.8124(12) 0.1967(8) 0.6332(7) 0.206(5) Uani 0.675(7) 1 d D . P D 1
F11 F 0.5739(10) 0.1942(13) 0.6323(10) 0.226(5) Uani 0.675(7) 1 d D . P D 1
F12 F 0.7619(10) 0.0547(4) 0.7305(4) 0.140(2) Uani 0.675(7) 1 d D . P D 1
F10' F 0.619(3) 0.093(2) 0.7169(16) 0.206(5) Uani 0.325(7) 1 d D . P D 2
F11' F 0.8372(11) 0.145(3) 0.6567(16) 0.226(5) Uani 0.325(7) 1 d D . P D 2
F12' F 0.632(2) 0.2429(12) 0.6002(5) 0.140(2) Uani 0.325(7) 1 d D . P D 2

loop_
_atom_site_aniso_label
_atom_site_aniso_U_11
_atom_site_aniso_U_22
_atom_site_aniso_U_33
_atom_site_aniso_U_23
_atom_site_aniso_U_13
_atom_site_aniso_U_12
Zn1 0.0972(4) 0.0716(3) 0.0827(3) -0.0542(2) 0.0191(2) -0.0268(2)
N1 0.092(2) 0.0732(19) 0.088(2) -0.0506(17) 0.0203(17) -0.0282(17)
N2 0.093(2) 0.077(2) 0.099(2) -0.0589(18) 0.0244(18) -0.0260(17)
N3 0.099(2) 0.0710(19) 0.082(2) -0.0507(17) 0.0152(17) -0.0250(17)
N4 0.108(2) 0.0676(19) 0.085(2) -0.0498(17) 0.0138(18) -0.0231(17)
N5 0.098(2) 0.0739(19) 0.0760(19) -0.0432(16) 0.0139(17) -0.0276(18)
N6 0.096(3) 0.085(2) 0.084(2) -0.0531(18) 0.0136(19) -0.032(2)
N7 0.094(2) 0.0726(19) 0.080(2) -0.0482(17) 0.0149(17) -0.0241(17)
N8 0.103(3) 0.074(2) 0.075(2) -0.0456(19) 0.0152(18) -0.020(2)
C1 0.096(3) 0.067(2) 0.113(3) -0.048(2) 0.034(3) -0.025(2)
C2 0.113(4) 0.095(4) 0.171(6) -0.079(4) 0.046(4) -0.024(3)
C3 0.088(3) 0.095(3) 0.136(4) -0.061(3) 0.022(3) -0.021(2)
C4 0.087(3) 0.081(3) 0.099(3) -0.045(2) 0.018(2) -0.033(2)
C5 0.101(4) 0.120(4) 0.127(4) -0.059(4) 0.012(3) -0.036(3)
C6 0.086(2) 0.073(2) 0.081(2) -0.042(2) 0.014(2) -0.0264(19)
C7 0.109(3) 0.089(3) 0.092(3) -0.046(2) 0.022(3) -0.038(3)
C8 0.123(3) 0.065(2) 0.100(3) -0.040(2) 0.008(3) -0.030(2)
C9 0.100(3) 0.066(2) 0.096(3) -0.047(2) 0.003(2) -0.018(2)
C10 0.152(5) 0.072(3) 0.117(4) -0.055(3) 0.011(4) -0.023(3)
C11 0.111(3) 0.101(3) 0.082(3) -0.045(2) 0.010(2) -0.046(3)
C12 0.161(5) 0.153(5) 0.122(4) -0.086(4) 0.005(4) -0.071(4)
C13 0.101(3) 0.117(4) 0.098(3) -0.048(3) -0.002(3) -0.031(3)
C14 0.093(3) 0.086(3) 0.082(3) -0.035(2) 0.012(2) -0.026(2)
C15 0.116(4) 0.103(4) 0.150(5) -0.066(4) 0.025(4) -0.011(3)
C16 0.094(3) 0.083(3) 0.088(3) -0.044(2) 0.011(2) -0.027(2)
C17 0.152(5) 0.085(3) 0.121(4) -0.055(3) 0.024(3) -0.050(3)
C18 0.132(4) 0.096(3) 0.085(3) -0.038(2) 0.023(3) -0.037(3)
C19 0.104(3) 0.090(3) 0.076(3) -0.044(2) 0.012(2) -0.012(2)
C20 0.166(5) 0.145(5) 0.093(3) -0.079(3) 0.030(3) -0.027(4)
F1 0.355(15) 0.083(3) 0.214(7) -0.086(4) 0.057(8) -0.060(5)
F2 0.238(8) 0.294(12) 0.285(11) -0.245(10) 0.181(8) -0.164(8)
F3 0.176(5) 0.154(5) 0.192(6) -0.135(5) 0.035(5) -0.053(4)
F1' 0.355(15) 0.083(3) 0.214(7) -0.086(4) 0.057(8) -0.060(5)
F2' 0.238(8) 0.294(12) 0.285(11) -0.245(10) 0.181(8) -0.164(8)
F3' 0.176(5) 0.154(5) 0.192(6) -0.135(5) 0.035(5) -0.053(4)
F4 0.143(5) 0.172(6) 0.202(9) -0.105(6) -0.042(6) -0.028(5)
F5 0.494(19) 0.264(13) 0.155(7) -0.131(9) 0.126(11) -0.286(14)
F6 0.120(4) 0.177(6) 0.147(6) -0.099(5) 0.019(3) -0.072(4)
F4' 0.143(5) 0.172(6) 0.202(9) -0.105(6) -0.042(6) -0.028(5)
F5' 0.494(19) 0.264(13) 0.155(7) -0.131(9) 0.126(11) -0.286(14)
F6' 0.120(4) 0.177(6) 0.147(6) -0.099(5) 0.019(3) -0.072(4)
F7 0.144(4) 0.232(7) 0.125(4) -0.114(4) 0.001(3) -0.040(4)
F8 0.175(4) 0.175(4) 0.119(3) -0.074(3) 0.072(3) -0.102(4)
F9 0.244(6) 0.095(3) 0.108(3) -0.063(2) 0.068(4) -0.035(3)
F7' 0.144(4) 0.232(7) 0.125(4) -0.114(4) 0.001(3) -0.040(4)
F8' 0.175(4) 0.175(4) 0.119(3) -0.074(3) 0.072(3) -0.102(4)
F9' 0.244(6) 0.095(3) 0.108(3) -0.063(2) 0.068(4) -0.035(3)
F10 0.314(13) 0.153(6) 0.225(7) -0.150(6) 0.138(10) -0.088(7)
F11 0.156(6) 0.263(10) 0.316(9) -0.246(8) -0.078(7) 0.020(6)
F12 0.183(6) 0.083(3) 0.151(4) -0.077(3) 0.016(4) 0.004(3)
F10' 0.314(13) 0.153(6) 0.225(7) -0.150(6) 0.138(10) -0.088(7)
F11' 0.156(6) 0.263(10) 0.316(9) -0.246(8) -0.078(7) 0.020(6)
F12' 0.183(6) 0.083(3) 0.151(4) -0.077(3) 0.016(4) 0.004(3)

loop_
_atom_type_symbol
_atom_type_description
_atom_type_scat_dispersion_real
_atom_type_scat_dispersion_imag
_atom_type_scat_source
C C 0.0033 0.0016 'International Tables Vol C Tables 4.2.6.8 and 6.1.1.4'
H H 0.0000 0.0000 'International Tables Vol C Tables 4.2.6.8 and 6.1.1.4'
N N 0.0061 0.0033 'International Tables Vol C Tables 4.2.6.8 and 6.1.1.4'
Zn Zn 0.2839 1.4301 'International Tables Vol C Tables 4.2.6.8 and 6.1.1.4'
F F 0.0171 0.0103 'International Tables Vol C Tables 4.2.6.8 and 6.1.1.4'

loop_
_geom_angle_atom_site_label_1
_geom_angle_atom_site_label_2
_geom_angle_atom_site_label_3
_geom_angle
_geom_angle_site_symmetry_1
_geom_angle_site_symmetry_3
_geom_angle_publ_flag
N1 Zn1 N3 117.46(13) . . ?
N1 Zn1 N7 110.73(13) . . ?
N3 Zn1 N7 104.37(12) . . ?
N1 Zn1 N5 104.46(13) . . ?
N3 Zn1 N5 110.79(13) . . ?
N7 Zn1 N5 108.93(14) . . ?
C4 N1 N2 108.8(3) . . ?
C4 N1 Zn1 133.5(3) . . ?
N2 N1 Zn1 117.7(3) . . ?
C1 N2 N1 106.5(4) . . ?
C6 N3 N4 108.6(3) . . ?
C6 N3 Zn1 134.0(2) . . ?
N4 N3 Zn1 117.4(3) . . ?
C9 N4 N3 106.4(3) . . ?
C14 N5 N6 106.5(4) . . ?
C14 N5 Zn1 131.5(3) . . ?
N6 N5 Zn1 121.8(3) . . ?
C11 N6 N5 111.3(4) . . ?
C11 N6 H6 125(3) . . ?
N5 N6 H6 123(3) . . ?
C16 N7 N8 105.2(3) . . ?
C16 N7 Zn1 131.7(3) . . ?
N8 N7 Zn1 123.1(3) . . ?
C19 N8 N7 112.0(4) . . ?
C19 N8 H8 133(3) . . ?
N7 N8 H8 115(3) . . ?
N2 C1 C3 111.2(4) . . ?
N2 C1 C2 118.7(4) . . ?
C3 C1 C2 130.0(4) . . ?
F2 C2 F1 104.7(7) . . ?
F2' C2 F1' 114.9(17) . . ?
F2' C2 F3' 100.1(15) . . ?
F1' C2 F3' 103.8(15) . . ?
F2 C2 F3 104.5(7) . . ?
F1 C2 F3 100.0(7) . . ?
F2 C2 C1 115.0(5) . . ?
F1 C2 C1 114.7(5) . . ?
F2' C2 C1 113.7(8) . . ?
F1' C2 C1 116.5(7) . . ?
F3' C2 C1 105.4(7) . . ?
F3 C2 C1 116.1(4) . . ?
C4 C3 C1 104.3(4) . . ?
C4 C3 H3A 127.9 . . ?
C1 C3 H3A 127.9 . . ?
N1 C4 C3 109.2(4) . . ?
N1 C4 C5 122.4(4) . . ?
C3 C4 C5 128.4(5) . . ?
F6' C5 F5' 119.1(11) . . ?
F5 C5 F4 114.6(10) . . ?
F5 C5 F6 97.7(8) . . ?
F4 C5 F6 98.9(7) . . ?
F6' C5 F4' 100.2(7) . . ?
F5' C5 F4' 100.8(11) . . ?
F6' C5 C4 113.8(5) . . ?
F5' C5 C4 108.9(6) . . ?
F5 C5 C4 111.9(6) . . ?
F4 C5 C4 114.5(5) . . ?
F6 C5 C4 117.7(5) . . ?
F4' C5 C4 113.0(6) . . ?
N3 C6 C8 109.4(4) . . ?
N3 C6 C7 121.5(3) . . ?
C8 C6 C7 129.1(4) . . ?
F8 C7 F7 106.3(5) . . ?
F9' C7 F7' 116.8(17) . . ?
F8 C7 F9 104.7(5) . . ?
F7 C7 F9 104.0(5) . . ?
F9' C7 F8' 100.0(16) . . ?
F7' C7 F8' 101.2(16) . . ?
F8 C7 C6 114.1(4) . . ?
F7 C7 C6 112.8(4) . . ?
F9' C7 C6 114.0(7) . . ?
F7' C7 C6 109.8(8) . . ?
F9 C7 C6 114.0(4) . . ?
F8' C7 C6 114.1(8) . . ?
C6 C8 C9 103.9(4) . . ?
C6 C8 H8A 128.0 . . ?
C9 C8 H8A 128.0 . . ?
N4 C9 C8 111.6(3) . . ?
N4 C9 C10 120.2(4) . . ?
C8 C9 C10 128.1(4) . . ?
F12' C10 F11' 89.8(12) . . ?
F11 C10 F12 107.8(7) . . ?
F11 C10 F10 107.1(9) . . ?
F12 C10 F10 96.7(6) . . ?
F12' C10 F10' 103.6(14) . . ?
F11' C10 F10' 119.0(13) . . ?
F11 C10 C9 114.6(5) . . ?
F12' C10 C9 112.7(6) . . ?
F11' C10 C9 121.8(8) . . ?
F12 C10 C9 115.8(4) . . ?
F10 C10 C9 113.1(5) . . ?
F10' C10 C9 107.1(7) . . ?
N6 C11 C13 106.8(4) . . ?
N6 C11 C12 120.8(5) . . ?
C13 C11 C12 132.4(5) . . ?
C11 C12 H12A 109.5 . . ?
C11 C12 H12B 109.5 . . ?
H12A C12 H12B 109.5 . . ?
C11 C12 H12C 109.5 . . ?
H12A C12 H12C 109.5 . . ?
H12B C12 H12C 109.5 . . ?
C11 C13 C14 107.1(4) . . ?
C11 C13 H13A 126.4 . . ?
C14 C13 H13A 126.4 . . ?
N5 C14 C13 108.2(4) . . ?
N5 C14 C15 121.0(4) . . ?
C13 C14 C15 130.8(5) . . ?
C14 C15 H15A 109.5 . . ?
C14 C15 H15B 109.5 . . ?
H15A C15 H15B 109.5 . . ?
C14 C15 H15C 109.5 . . ?
H15A C15 H15C 109.5 . . ?
H15B C15 H15C 109.5 . . ?
N7 C16 C18 109.9(4) . . ?
N7 C16 C17 120.3(4) . . ?
C18 C16 C17 129.7(5) . . ?
C16 C17 H17A 109.5 . . ?
C16 C17 H17B 109.5 . . ?
H17A C17 H17B 109.5 . . ?
C16 C17 H17C 109.5 . . ?
H17A C17 H17C 109.5 . . ?
H17B C17 H17C 109.5 . . ?
C19 C18 C16 106.6(4) . . ?
C19 C18 H18A 126.7 . . ?
C16 C18 H18A 126.7 . . ?
N8 C19 C18 106.3(4) . . ?
N8 C19 C20 121.4(5) . . ?
C18 C19 C20 132.3(5) . . ?
C19 C20 H20A 109.5 . . ?
C19 C20 H20B 109.5 . . ?
H20A C20 H20B 109.5 . . ?
C19 C20 H20C 109.5 . . ?
H20A C20 H20C 109.5 . . ?
H20B C20 H20C 109.5 . . ?

loop_
_geom_bond_atom_site_label_1
_geom_bond_atom_site_label_2
_geom_bond_distance
_geom_bond_site_symmetry_2
_geom_bond_publ_flag
Zn1 N1 1.995(3) . ?
Zn1 N3 1.998(3) . ?
Zn1 N7 2.000(3) . ?
Zn1 N5 2.001(3) . ?
N1 C4 1.334(5) . ?
N1 N2 1.353(4) . ?
N2 C1 1.321(5) . ?
N3 C6 1.346(5) . ?
N3 N4 1.353(4) . ?
N4 C9 1.326(5) . ?
N5 C14 1.336(6) . ?
N5 N6 1.350(4) . ?
N6 C11 1.324(6) . ?
N6 H6 0.90(5) . ?
N7 C16 1.323(5) . ?
N7 N8 1.355(4) . ?
N8 C19 1.324(6) . ?
N8 H8 0.77(3) . ?
C1 C3 1.368(7) . ?
C1 C2 1.462(6) . ?
C2 F2 1.299(4) . ?
C2 F1 1.302(4) . ?
C2 F2' 1.313(5) . ?
C2 F1' 1.316(5) . ?
C2 F3' 1.325(5) . ?
C2 F3 1.332(4) . ?
C3 C4 1.367(6) . ?
C3 H3A 0.9300 . ?
C4 C5 1.454(7) . ?
C5 F6' 1.309(5) . ?
C5 F5' 1.311(5) . ?
C5 F5 1.314(5) . ?
C5 F4 1.317(5) . ?
C5 F6 1.319(5) . ?
C5 F4' 1.321(5) . ?
C6 C8 1.367(5) . ?
C6 C7 1.459(6) . ?
C7 F8 1.307(4) . ?
C7 F7 1.308(4) . ?
C7 F9' 1.312(5) . ?
C7 F7' 1.314(5) . ?
C7 F9 1.315(4) . ?
C7 F8' 1.318(5) . ?
C8 C9 1.371(6) . ?
C8 H8A 0.9300 . ?
C9 C10 1.453(6) . ?
C10 F11 1.292(4) . ?
C10 F12' 1.309(5) . ?
C10 F11' 1.313(5) . ?
C10 F12 1.317(4) . ?
C10 F10 1.320(5) . ?
C10 F10' 1.326(5) . ?
C11 C13 1.359(7) . ?
C11 C12 1.505(6) . ?
C12 H12A 0.9600 . ?
C12 H12B 0.9600 . ?
C12 H12C 0.9600 . ?
C13 C14 1.391(6) . ?
C13 H13A 0.9300 . ?
C14 C15 1.475(7) . ?
C15 H15A 0.9600 . ?
C15 H15B 0.9600 . ?
C15 H15C 0.9600 . ?
C16 C18 1.381(6) . ?
C16 C17 1.501(6) . ?
C17 H17A 0.9600 . ?
C17 H17B 0.9600 . ?
C17 H17C 0.9600 . ?
C18 C19 1.361(6) . ?
C18 H18A 0.9300 . ?
C19 C20 1.501(6) . ?
C20 H20A 0.9600 . ?
C20 H20B 0.9600 . ?
C20 H20C 0.9600 . ?

loop_
_geom_hbond_atom_site_label_D
_geom_hbond_atom_site_label_H
_geom_hbond_atom_site_label_A
_geom_hbond_distance_DH
_geom_hbond_distance_HA
_geom_hbond_distance_DA
_geom_hbond_angle_DHA
_geom_hbond_site_symmetry_A
_geom_hbond_publ_flag
N6 H6 N2 0.90(6) 2.04(5) 2.786(6) 140(5) . yes
N8 H8 N4 0.77(4) 2.11(3) 2.803(5) 151(4) . yes

loop_
_geom_torsion_atom_site_label_1
_geom_torsion_atom_site_label_2
_geom_torsion_atom_site_label_3
_geom_torsion_atom_site_label_4
_geom_torsion
_geom_torsion_site_symmetry_1
_geom_torsion_site_symmetry_2
_geom_torsion_site_symmetry_3
_geom_torsion_site_symmetry_4
_geom_torsion_publ_flag
C4 N1 N2 C1 0.4(4) . . . . ?
Zn1 N1 N2 C1 -177.5(3) . . . . ?
C6 N3 N4 C9 0.7(5) . . . . ?
Zn1 N3 N4 C9 179.6(3) . . . . ?
C14 N5 N6 C11 -0.8(5) . . . . ?
Zn1 N5 N6 C11 -176.4(3) . . . . ?
C16 N7 N8 C19 0.0(5) . . . . ?
Zn1 N7 N8 C19 178.4(3) . . . . ?
N1 N2 C1 C3 0.1(5) . . . . ?
N1 N2 C1 C2 -179.9(4) . . . . ?
N2 C1 C2 F2 -129.6(10) . . . . ?
C3 C1 C2 F2 50.3(11) . . . . ?
N2 C1 C2 F1 108.8(9) . . . . ?
C3 C1 C2 F1 -71.2(10) . . . . ?
N2 C1 C2 F2' 62(2) . . . . ?
C3 C1 C2 F2' -118.3(19) . . . . ?
N2 C1 C2 F1' -75(2) . . . . ?
C3 C1 C2 F1' 105(2) . . . . ?
N2 C1 C2 F3' 170.3(12) . . . . ?
C3 C1 C2 F3' -9.8(13) . . . . ?
N2 C1 C2 F3 -7.2(8) . . . . ?
C3 C1 C2 F3 172.8(7) . . . . ?
N2 C1 C3 C4 -0.5(5) . . . . ?
C2 C1 C3 C4 179.5(5) . . . . ?
N2 N1 C4 C3 -0.7(5) . . . . ?
Zn1 N1 C4 C3 176.7(3) . . . . ?
N2 N1 C4 C5 179.0(4) . . . . ?
Zn1 N1 C4 C5 -3.5(7) . . . . ?
C1 C3 C4 N1 0.7(5) . . . . ?
C1 C3 C4 C5 -179.0(5) . . . . ?
N1 C4 C5 F6' 148.5(8) . . . . ?
C3 C4 C5 F6' -31.8(10) . . . . ?
N1 C4 C5 F5' -76.1(15) . . . . ?
C3 C4 C5 F5' 103.6(15) . . . . ?
N1 C4 C5 F5 84.0(14) . . . . ?
C3 C4 C5 F5 -96.3(13) . . . . ?
N1 C4 C5 F4 -143.4(9) . . . . ?
C3 C4 C5 F4 36.3(10) . . . . ?
N1 C4 C5 F6 -27.9(9) . . . . ?
C3 C4 C5 F6 151.8(8) . . . . ?
N1 C4 C5 F4' 35.1(12) . . . . ?
C3 C4 C5 F4' -145.2(11) . . . . ?
N4 N3 C6 C8 0.2(5) . . . . ?
Zn1 N3 C6 C8 -178.4(3) . . . . ?
N4 N3 C6 C7 179.0(4) . . . . ?
Zn1 N3 C6 C7 0.3(6) . . . . ?
N3 C6 C7 F8 147.2(5) . . . . ?
C8 C6 C7 F8 -34.3(7) . . . . ?
N3 C6 C7 F7 -91.4(7) . . . . ?
C8 C6 C7 F7 87.0(7) . . . . ?
N3 C6 C7 F9' -146.1(18) . . . . ?
C8 C6 C7 F9' 32.3(19) . . . . ?
N3 C6 C7 F7' 80.7(18) . . . . ?
C8 C6 C7 F7' -100.8(19) . . . . ?
N3 C6 C7 F9 27.0(7) . . . . ?
C8 C6 C7 F9 -154.6(6) . . . . ?
N3 C6 C7 F8' -32.0(18) . . . . ?
C8 C6 C7 F8' 146.4(18) . . . . ?
N3 C6 C8 C9 -1.1(5) . . . . ?
C7 C6 C8 C9 -179.7(4) . . . . ?
N3 N4 C9 C8 -1.4(5) . . . . ?
N3 N4 C9 C10 -179.0(4) . . . . ?
C6 C8 C9 N4 1.6(5) . . . . ?
C6 C8 C9 C10 178.8(5) . . . . ?
N4 C9 C10 F11 -87.7(11) . . . . ?
C8 C9 C10 F11 95.3(11) . . . . ?
N4 C9 C10 F12' -43.9(12) . . . . ?
C8 C9 C10 F12' 139.1(11) . . . . ?
N4 C9 C10 F11' 60.9(16) . . . . ?
C8 C9 C10 F11' -116.2(16) . . . . ?
N4 C9 C10 F12 145.8(6) . . . . ?
C8 C9 C10 F12 -31.3(9) . . . . ?
N4 C9 C10 F10 35.5(8) . . . . ?
C8 C9 C10 F10 -141.6(7) . . . . ?
N4 C9 C10 F10' -157.2(16) . . . . ?
C8 C9 C10 F10' 25.8(17) . . . . ?
N5 N6 C11 C13 0.5(5) . . . . ?
N5 N6 C11 C12 179.8(4) . . . . ?
N6 C11 C13 C14 0.0(5) . . . . ?
C12 C11 C13 C14 -179.2(5) . . . . ?
N6 N5 C14 C13 0.7(5) . . . . ?
Zn1 N5 C14 C13 175.8(3) . . . . ?
N6 N5 C14 C15 179.3(4) . . . . ?
Zn1 N5 C14 C15 -5.6(7) . . . . ?
C11 C13 C14 N5 -0.4(6) . . . . ?
C11 C13 C14 C15 -178.8(5) . . . . ?
N8 N7 C16 C18 -0.1(5) . . . . ?
Zn1 N7 C16 C18 -178.3(3) . . . . ?
N8 N7 C16 C17 178.5(4) . . . . ?
Zn1 N7 C16 C17 0.3(7) . . . . ?
N7 C16 C18 C19 0.1(6) . . . . ?
C17 C16 C18 C19 -178.2(5) . . . . ?
N7 N8 C19 C18 0.1(5) . . . . ?
N7 N8 C19 C20 -179.9(4) . . . . ?
C16 C18 C19 N8 -0.1(5) . . . . ?
C16 C18 C19 C20 179.9(6) . . . . ?
